data_1535061
loop_
_publ_author_name
'Becker, R.'
'Mats, J.'

_publ_section_title
;
 Crystal structure of Cu3 Bi (Te O3)2 O2 Cl: a Kagome lattice type
 compound
;
_journal_name_full 'Solid State Sciences'
_journal_page_first 375
_journal_page_last 380
_journal_volume 7
_journal_year 2005
_chemical_formula_sum 'Bi Cl Cu3 O8 Te2'
_chemical_name_systematic 'Cu3 Bi (Te O3)2 O2 Cl'
_space_group_IT_number 62
_symmetry_space_group_name_Hall '-P 2n 2ac'
_symmetry_space_group_name_H-M 'P c m n'
_cell_angle_alpha 90
_cell_angle_beta 90
_cell_angle_gamma 90
_cell_formula_units_Z 4
_cell_length_a 6.3719
_cell_length_b 9.8524
_cell_length_c 14.358
_cell_volume 901.374
_citation_journal_id_ASTM SSSCFJ
_cod_data_source_file Becker_SSSCFJ_2005_1787.cif
_cod_data_source_block Bi1Cl1Cu3O8Te2
_cod_original_cell_volume 901.3738
_cod_original_sg_symbol_Hall '-P 2ac 2n (z,y,-x)'
_cod_original_formula_sum 'Bi1 Cl1 Cu3 O8 Te2'
_cod_database_code 1535061

loop_
_symmetry_equiv_pos_as_xyz
x,y,z
x+1/2,-y,-z+1/2
-x+1/2,-y+1/2,z+1/2
-x,y+1/2,-z
-x,-y,-z
-x-1/2,y,z-1/2
x-1/2,y-1/2,-z-1/2
x,-y-1/2,z

loop_
_atom_site_label
_atom_site_type_symbol
_atom_site_fract_x
_atom_site_fract_y
_atom_site_fract_z
_atom_site_occupancy
_atom_site_U_iso_or_equiv
Bi1 Bi+3 0.73395 0.25 0.13764 1 0.0
O1 O-2 0.7483 0.1148 0.2614 1 0.0
O4 O-2 0.5489 -0.1031 -0.1405 1 0.0
O3 O-2 0.678 0.1218 -0.0367 1 0.0
Te1 Te+4 0.74225 -0.06337 -0.04326 1 0.0
O2 O-2 0.993 -0.0585 -0.1134 1 0.0
Cl1 Cl-1 1.2217 0.25 0.3211 1 0.0
Cu2 Cu+2 0.8042 0.25 0.3601 1 0.0
Cu1 Cu+2 0.4849 0.0128 0.25905 1 0.0
